data_1511939
loop_
_publ_author_name
'Scales, Stephanie'
'Johnson, Sarah'
'Hu, Qiyue'
'Do, Quyen-Quyen'
'Richardson, Paul'
'Wang, Fen'
'Braganza, John'
'Ren, Shijian'
'Wan, Yadong'
'Zheng, Baojiang'
'Faizi, Darius'
'McAlpine, Indrawan'

_publ_section_title
;
 Studies on the Regioselective Nucleophilic Aromatic Substitution (SNAr)
 Reaction of 2-Substituted 3,5-Dichloropyrazines
;
_journal_issue 9
_journal_name_full 'Organic Letters'
_journal_page_first 2156
_journal_paper_doi 10.1021/ol4006695
_journal_volume 15
_journal_year 2013
_chemical_formula_moiety 'C5 H Cl2 N3'
_chemical_formula_sum 'C5 H Cl2 N3'
_chemical_formula_weight 173.99
_chemical_name_systematic
; 
 ? 
;
_space_group_crystal_system monoclinic
_space_group_IT_number 14
_space_group_name_Hall '-P 2yn'
_space_group_name_H-M_alt 'P 1 21/n 1'
_symmetry_space_group_name_Hall '-P 2yn'
_symmetry_space_group_name_H-M 'P 1 21/n 1'
_atom_sites_solution_hydrogens geom
_atom_sites_solution_primary direct
_atom_sites_solution_secondary difmap
_audit_creation_method SHELXL-2012
_cell_angle_alpha 90
_cell_angle_beta 108.605(3)
_cell_angle_gamma 90
_cell_formula_units_Z 6
_cell_length_a 10.9565(10)
_cell_length_b 5.7167(6)
_cell_length_c 16.5950(15)
_cell_measurement_reflns_used 2219
_cell_measurement_temperature 100(2)
_cell_measurement_theta_max 26.32
_cell_measurement_theta_min 3.75
_cell_volume 985.11(16)
_computing_cell_refinement 'Bruker SAINT'
_computing_data_collection 'Bruker APEX2'
_computing_data_reduction 'Bruker SAINT'
_computing_molecular_graphics 'Bruker SHELXTL'
_computing_publication_material 'Bruker SHELXTL'
_computing_structure_refinement 'SHELXL-2012 (Sheldrick, 2012)'
_computing_structure_solution 'SHELXS-97 (Sheldrick, 2008)'
_diffrn_ambient_temperature 100(2)
_diffrn_detector_area_resol_mean '1024 x 1024'
_diffrn_measured_fraction_theta_full 0.997
_diffrn_measured_fraction_theta_max 0.998
_diffrn_measurement_device_type 'Bruker Photon 100 CMOS CCD'
_diffrn_measurement_method '\f and \w scans'
_diffrn_radiation_type MoK\a
_diffrn_radiation_wavelength 0.71073
_diffrn_reflns_av_R_equivalents 0.0394
_diffrn_reflns_av_unetI/netI 0.0401
_diffrn_reflns_Laue_measured_fraction_full 0.997
_diffrn_reflns_Laue_measured_fraction_max 0.998
_diffrn_reflns_limit_h_max 13
_diffrn_reflns_limit_h_min -13
_diffrn_reflns_limit_k_max 7
_diffrn_reflns_limit_k_min -6
_diffrn_reflns_limit_l_max 20
_diffrn_reflns_limit_l_min -20
_diffrn_reflns_number 6211
_diffrn_reflns_point_group_measured_fraction_full 0.997
_diffrn_reflns_point_group_measured_fraction_max 0.998
_diffrn_reflns_theta_full 25.000
_diffrn_reflns_theta_max 26.350
_diffrn_reflns_theta_min 2.590
_diffrn_source 'micro-focus sealed tube'
_exptl_absorpt_coefficient_mu 0.897
_exptl_absorpt_correction_T_max 0.7454
_exptl_absorpt_correction_T_min 0.6398
_exptl_absorpt_correction_type multi-scan
_exptl_absorpt_process_details SADABS
_exptl_crystal_colour Colorless
_exptl_crystal_density_diffrn 1.760
_exptl_crystal_density_meas ?
_exptl_crystal_description Plate
_exptl_crystal_F_000 516
_exptl_crystal_size_max 0.150
_exptl_crystal_size_mid 0.120
_exptl_crystal_size_min 0.030
_refine_diff_density_max 0.341
_refine_diff_density_min -0.590
_refine_diff_density_rms 0.069
_refine_ls_extinction_method none
_refine_ls_goodness_of_fit_ref 1.051
_refine_ls_hydrogen_treatment constr
_refine_ls_matrix_type full
_refine_ls_number_parameters 181
_refine_ls_number_reflns 2007
_refine_ls_number_restraints 0
_refine_ls_restrained_S_all 1.051
_refine_ls_R_factor_all 0.0585
_refine_ls_R_factor_gt 0.0390
_refine_ls_shift/su_max 0.002
_refine_ls_shift/su_mean 0.000
_refine_ls_structure_factor_coef Fsqd
_refine_ls_weighting_details
; 
 w=1/[\s^2^(Fo^2^)+(0.0345P)^2^+0.5977P] 
 where P=(Fo^2^+2Fc^2^)/3 
;
_refine_ls_weighting_scheme calc
_refine_ls_wR_factor_gt 0.0801
_refine_ls_wR_factor_ref 0.0875
_reflns_Friedel_coverage 0.000
_reflns_number_gt 1556
_reflns_number_total 2007
_reflns_threshold_expression 'I > 2\s(I)'
_cod_data_source_file ol4006695_si_001.cif
_cod_data_source_block dichloropyrazine_carbonitrile
_cod_depositor_comments
;
The following automatic conversions were performed:

'_exptl_crystal_density_meas' value 'not measured' was changed to '?'
- the value is perceived as not measured.

Automatic conversion script
Id: cif_fix_values 3008 2015-01-20 13:52:24Z robertas 
;
_cod_database_code 1511939
_shelx_space_group_comment
; 
The symmetry employed for this shelxl refinement is uniquely defined 
by the following loop, which should always be used as a source of 
symmetry information in preference to the above space-group names. 
They are only intended as comments. 
;
_shelx_estimated_absorpt_t_min 0.877
_shelx_estimated_absorpt_t_max 0.974

loop_
_space_group_symop_operation_xyz
'x, y, z'
'-x+1/2, y+1/2, -z+1/2'
'-x, -y, -z'
'x-1/2, -y-1/2, z-1/2'

loop_
_atom_site_label
_atom_site_type_symbol
_atom_site_fract_x
_atom_site_fract_y
_atom_site_fract_z
_atom_site_U_iso_or_equiv
_atom_site_adp_type
_atom_site_occupancy
_atom_site_site_symmetry_order
_atom_site_calc_flag
_atom_site_refinement_flags_posn
_atom_site_refinement_flags_adp
_atom_site_refinement_flags_occupancy
_atom_site_disorder_assembly
_atom_site_disorder_group
Cl1 Cl 0.99887(6) 0.33385(11) 1.24216(3) 0.02783(18) Uani 1 1 d . . . . .
Cl2 Cl 0.64844(6) 0.15599(14) 0.95449(3) 0.0381(2) Uani 1 1 d . . . . .
N1 N 0.82297(17) 0.2156(3) 1.10124(11) 0.0194(4) Uani 1 1 d . . . . .
N2 N 0.76016(17) -0.2009(4) 1.16814(11) 0.0208(4) Uani 1 1 d . . . . .
N3 N 0.96390(19) -0.1618(4) 1.37329(12) 0.0259(5) Uani 1 1 d . . . . .
C1 C 0.8811(2) 0.1514(4) 1.18088(13) 0.0177(5) Uani 1 1 d . . . . .
C2 C 0.8499(2) -0.0532(4) 1.21515(13) 0.0172(5) Uani 1 1 d . . . . .
C3 C 0.9131(2) -0.1149(4) 1.30340(14) 0.0195(5) Uani 1 1 d . . . . .
C4 C 0.7323(2) 0.0708(5) 1.05659(13) 0.0218(5) Uani 1 1 d . . . . .
C5 C 0.7014(2) -0.1387(4) 1.08791(14) 0.0220(5) Uani 1 1 d . . . . .
H5 H 0.6378 -0.2382 1.0517 0.026 Uiso 1 1 calc R U . . .
Cl1' Cl 0.77840(12) 0.6763(2) 0.90367(7) 0.0262(3) Uani 0.5 1 d . . P A -1
Cl2' Cl 1.1560(2) 0.7851(4) 1.18509(18) 0.0259(5) Uani 0.5 1 d . . P A -1
N1' N 0.9746(7) 0.7042(10) 1.0425(4) 0.0185(11) Uani 0.5 1 d . . P A -1
N2' N 1.0829(5) 0.2852(11) 1.0122(4) 0.0251(11) Uani 0.5 1 d . . P A -1
N3' N 0.8693(10) 0.1346(14) 0.8195(7) 0.037(2) Uani 0.5 1 d . . P A -1
C1' C 0.9197(5) 0.5780(12) 0.9735(4) 0.0170(10) Uani 0.5 1 d . . P A -1
C2' C 0.9728(8) 0.3694(11) 0.9573(5) 0.0198(13) Uani 0.5 1 d . . P A -1
C3' C 0.9148(5) 0.2358(12) 0.8804(4) 0.0222(11) Uani 0.5 1 d . . P A -1
C4' C 1.0824(6) 0.6220(11) 1.0957(5) 0.0212(12) Uani 0.5 1 d . . P A -1
C5' C 1.1376(5) 0.4111(9) 1.0812(4) 0.0231(11) Uani 0.5 1 d . . P A -1
H5' H 1.2154 0.3580 1.1215 0.028 Uiso 0.5 1 calc R U P A -1

loop_
_atom_site_aniso_label
_atom_site_aniso_U_11
_atom_site_aniso_U_22
_atom_site_aniso_U_33
_atom_site_aniso_U_23
_atom_site_aniso_U_13
_atom_site_aniso_U_12
Cl1 0.0344(3) 0.0218(3) 0.0236(3) -0.0022(2) 0.0041(3) -0.0111(3)
Cl2 0.0312(3) 0.0650(5) 0.0164(3) 0.0065(3) 0.0052(2) -0.0161(3)
N1 0.0200(10) 0.0223(11) 0.0181(9) -0.0020(8) 0.0094(8) 0.0005(8)
N2 0.0205(10) 0.0224(12) 0.0225(10) -0.0039(8) 0.0110(8) -0.0039(8)
N3 0.0251(11) 0.0249(12) 0.0272(11) 0.0033(9) 0.0076(9) 0.0010(9)
C1 0.0175(11) 0.0166(12) 0.0212(11) -0.0050(9) 0.0092(9) 0.0017(9)
C2 0.0154(11) 0.0181(13) 0.0205(11) -0.0020(9) 0.0091(9) 0.0017(9)
C3 0.0176(11) 0.0151(13) 0.0272(13) -0.0020(10) 0.0091(10) -0.0003(9)
C4 0.0195(11) 0.0319(15) 0.0173(10) -0.0032(10) 0.0103(9) -0.0012(10)
C5 0.0195(11) 0.0289(15) 0.0209(11) -0.0065(10) 0.0111(9) -0.0066(10)
Cl1' 0.0272(7) 0.0227(7) 0.0265(6) 0.0014(5) 0.0054(5) 0.0074(6)
Cl2' 0.0237(9) 0.0314(13) 0.0242(8) -0.0021(10) 0.0099(7) -0.0075(9)
N1' 0.025(3) 0.018(3) 0.020(3) 0.003(2) 0.017(3) -0.002(2)
N2' 0.029(3) 0.022(3) 0.030(3) 0.003(3) 0.017(3) 0.003(2)
N3' 0.049(5) 0.029(5) 0.039(4) -0.005(4) 0.023(4) 0.004(3)
C1' 0.018(3) 0.016(3) 0.019(3) 0.006(3) 0.010(3) 0.001(2)
C2' 0.021(3) 0.017(3) 0.028(4) -0.001(3) 0.018(3) 0.001(3)
C3' 0.026(3) 0.017(3) 0.029(3) 0.000(3) 0.017(3) 0.000(2)
C4' 0.021(3) 0.029(4) 0.016(3) 0.002(3) 0.008(2) -0.008(2)
C5' 0.016(3) 0.021(3) 0.032(3) 0.011(2) 0.007(2) 0.007(2)

loop_
_atom_type_symbol
_atom_type_description
_atom_type_scat_dispersion_real
_atom_type_scat_dispersion_imag
_atom_type_scat_source
C C 0.0033 0.0016 'International Tables Vol C Tables 4.2.6.8 and 6.1.1.4'
H H 0.0000 0.0000 'International Tables Vol C Tables 4.2.6.8 and 6.1.1.4'
Cl Cl 0.1484 0.1585 'International Tables Vol C Tables 4.2.6.8 and 6.1.1.4'
N N 0.0061 0.0033 'International Tables Vol C Tables 4.2.6.8 and 6.1.1.4'

loop_
_geom_angle_atom_site_label_1
_geom_angle_atom_site_label_2
_geom_angle_atom_site_label_3
_geom_angle
C1 N1 C4 115.0(2)
C5 N2 C2 116.4(2)
N1 C1 C2 122.6(2)
N1 C1 Cl1 117.03(18)
C2 C1 Cl1 120.33(16)
N2 C2 C1 121.47(19)
N2 C2 C3 117.4(2)
C1 C2 C3 121.2(2)
N3 C3 C2 179.3(3)
N1 C4 C5 124.0(2)
N1 C4 Cl2 116.37(19)
C5 C4 Cl2 119.67(18)
N2 C5 C4 120.5(2)
N2 C5 H5 119.8
C4 C5 H5 119.8
C4' N1' C1' 116.7(7)
C5' N2' C2' 116.8(6)
N1' C1' C2' 122.1(6)
N1' C1' Cl1' 118.1(6)
C2' C1' Cl1' 119.8(7)
N2' C2' C1' 121.1(6)
N2' C2' C3' 117.0(7)
C1' C2' C3' 121.9(9)
N3' C3' C2' 178.9(8)
N1' C4' C5' 122.4(8)
N1' C4' Cl2' 117.3(5)
C5' C4' Cl2' 120.3(6)
N2' C5' C4' 121.0(7)
N2' C5' H5' 119.5
C4' C5' H5' 119.5

loop_
_geom_bond_atom_site_label_1
_geom_bond_atom_site_label_2
_geom_bond_distance
Cl1 C1 1.718(2)
Cl2 C4 1.720(2)
N1 C1 1.323(3)
N1 C4 1.323(3)
N2 C5 1.329(3)
N2 C2 1.341(3)
N3 C3 1.147(3)
C1 C2 1.390(3)
C2 C3 1.450(3)
C4 C5 1.390(3)
C5 H5 0.9500
Cl1' C1' 1.705(6)
Cl2' C4' 1.720(9)
N1' C4' 1.315(8)
N1' C1' 1.325(9)
N2' C5' 1.322(8)
N2' C2' 1.347(10)
N3' C3' 1.132(11)
C1' C2' 1.390(8)
C2' C3' 1.450(9)
C4' C5' 1.404(8)
C5' H5' 0.9500
